data_7006656
loop_
_publ_author_name
'Devic, Thomas'
'Rondeau, David'
'Sahin, Y\"ucel'
'Levillain, Eric'
'Cl\'erac, Rodolphe'
'Batail, Patrick'
'Avarvari, Narcis'

_publ_section_title
;
 Copper(I/II) complexes of a bis(tetrathiafulvalene)-2,2'-bipyridine:
 synthesis, characterization, magnetic and electrochemical properties.
;
_journal_issue 10
_journal_name_full 'Dalton transactions (Cambridge, England : 2003)'
_journal_page_first 1331
_journal_page_last 1337
_journal_paper_doi 10.1039/b512598g
_journal_year 2006
_chemical_formula_moiety C34H36N6O4S12
_chemical_formula_sum 'C34 H36 N6 O4 S12'
_chemical_formula_weight 977.41
_chemical_name_common '2,2-bis(DMT-TTF-CONH-5-Py), 2DMF'
_chemical_name_systematic
;
?
;
_space_group_IT_number 2
_symmetry_cell_setting triclinic
_symmetry_space_group_name_Hall '-P 1'
_symmetry_space_group_name_H-M 'P -1'
_atom_sites_solution_hydrogens geom
_atom_sites_solution_primary direct
_atom_sites_solution_secondary difmap
_audit_creation_method SHELXL-97
_cell_angle_alpha 89.901(7)
_cell_angle_beta 71.596(9)
_cell_angle_gamma 81.283(10)
_cell_formula_units_Z 1
_cell_length_a 8.6139(13)
_cell_length_b 10.3442(12)
_cell_length_c 12.8159(8)
_cell_measurement_reflns_used 25
_cell_measurement_temperature 293(2)
_cell_measurement_theta_max 11.57
_cell_measurement_theta_min 4.99
_cell_volume 1069.7(2)
_computing_cell_refinement 'CAD4 EXPRESS'
_computing_data_collection 'CAD4 EXPRESS'
_computing_data_reduction 'XCAD4 [Harms, 1993)'
_computing_structure_refinement 'SHELXL-97 (Sheldrick, 1997)'
_computing_structure_solution 'SHELXS-97 (Sheldrick, 1997)'
_diffrn_ambient_temperature 293(2)
_diffrn_measured_fraction_theta_full 0.979
_diffrn_measured_fraction_theta_max 0.979
_diffrn_measurement_device_type 'Enraf Nonius CAD4'
_diffrn_measurement_method w--2q
_diffrn_radiation_monochromator graphite
_diffrn_radiation_source 'fine-focus sealed tube'
_diffrn_radiation_type MoK\a
_diffrn_radiation_wavelength 0.71073
_diffrn_reflns_av_R_equivalents 0.028
_diffrn_reflns_av_sigmaI/netI 0.0799
_diffrn_reflns_limit_h_max 9
_diffrn_reflns_limit_h_min 0
_diffrn_reflns_limit_k_max 11
_diffrn_reflns_limit_k_min -11
_diffrn_reflns_limit_l_max 14
_diffrn_reflns_limit_l_min -13
_diffrn_reflns_number 3510
_diffrn_reflns_theta_full 23.99
_diffrn_reflns_theta_max 23.99
_diffrn_reflns_theta_min 2.52
_diffrn_standards_decay_% 3
_diffrn_standards_interval_time 60
_diffrn_standards_number 3
_exptl_absorpt_coefficient_mu 0.659
_exptl_absorpt_correction_type none
_exptl_crystal_colour orange
_exptl_crystal_density_diffrn 1.517
_exptl_crystal_density_method 'not measured'
_exptl_crystal_description prism
_exptl_crystal_F_000 506
_exptl_crystal_size_max 0.50
_exptl_crystal_size_mid 0.15
_exptl_crystal_size_min 0.10
_refine_diff_density_max 0.348
_refine_diff_density_min -0.353
_refine_diff_density_rms 0.080
_refine_ls_extinction_method none
_refine_ls_goodness_of_fit_ref 1.053
_refine_ls_hydrogen_treatment constr
_refine_ls_matrix_type full
_refine_ls_number_parameters 257
_refine_ls_number_reflns 3271
_refine_ls_number_restraints 0
_refine_ls_restrained_S_all 1.053
_refine_ls_R_factor_all 0.1227
_refine_ls_R_factor_gt 0.0501
_refine_ls_shift/su_max 0.000
_refine_ls_shift/su_mean 0.000
_refine_ls_structure_factor_coef Fsqd
_refine_ls_weighting_details 'calc w=1/[\s^2^(Fo^2^)+(0.0467P)^2^+1.8221P] where P=(Fo^2^+2Fc^2^)/3'
_refine_ls_weighting_scheme calc
_refine_ls_wR_factor_gt 0.1069
_refine_ls_wR_factor_ref 0.1413
_reflns_number_gt 1946
_reflns_number_total 3271
_reflns_threshold_expression >2sigma(I)
_cod_data_source_file b512598g.txt
_cod_data_source_block L*2DMF-triclinic
_cod_original_sg_symbol_H-M P-1
_cod_database_code 7006656

loop_
_symmetry_equiv_pos_as_xyz
'x, y, z'
'-x, -y, -z'

loop_
_atom_site_label
_atom_site_type_symbol
_atom_site_fract_x
_atom_site_fract_y
_atom_site_fract_z
_atom_site_U_iso_or_equiv
_atom_site_adp_type
_atom_site_occupancy
_atom_site_symmetry_multiplicity
_atom_site_calc_flag
_atom_site_refinement_flags
_atom_site_disorder_assembly
_atom_site_disorder_group
S1 S 0.16127(18) 0.26536(14) 0.82832(10) 0.0441(4) Uani 1 1 d . . .
S2 S 0.3998(2) 0.44134(15) 0.71959(11) 0.0514(4) Uani 1 1 d . . .
S3 S 0.1767(2) 0.15605(15) 0.58587(11) 0.0523(4) Uani 1 1 d . . .
S4 S 0.41436(19) 0.33214(14) 0.48185(11) 0.0500(4) Uani 1 1 d . . .
S5 S 0.1928(2) 0.03094(17) 0.37188(13) 0.0626(5) Uani 1 1 d . . .
S6 S 0.4769(2) 0.22513(17) 0.25350(11) 0.0595(5) Uani 1 1 d . . .
O1 O 0.0339(5) 0.2866(4) 1.0624(3) 0.0496(10) Uani 1 1 d . . .
N1 N 0.1834(5) 0.4323(4) 1.0997(3) 0.0432(11) Uani 1 1 d . . .
H1 H 0.2604 0.4771 1.0684 0.052 Uiso 1 1 calc R . .
C1 C 0.2163(6) 0.3722(5) 0.9127(4) 0.0345(12) Uani 1 1 d . . .
C2 C 0.3245(6) 0.4500(5) 0.8604(4) 0.0406(13) Uani 1 1 d . . .
H2 H 0.3585 0.5084 0.9004 0.049 Uiso 1 1 calc R . .
C3 C 0.2847(6) 0.3196(5) 0.7044(4) 0.0375(12) Uani 1 1 d . . .
C4 C 0.2933(6) 0.2735(5) 0.6048(4) 0.0396(13) Uani 1 1 d . . .
C5 C 0.2646(7) 0.1395(5) 0.4408(4) 0.0441(14) Uani 1 1 d . . .
C6 C 0.3752(7) 0.2197(6) 0.3947(4) 0.0460(14) Uani 1 1 d . . .
C7 C 0.2564(10) -0.1209(6) 0.4256(6) 0.085(2) Uani 1 1 d . . .
H7A H 0.3746 -0.1354 0.4087 0.128 Uiso 1 1 calc R . .
H7B H 0.2238 -0.1912 0.3929 0.128 Uiso 1 1 calc R . .
H7C H 0.2047 -0.1173 0.5040 0.128 Uiso 1 1 calc R . .
C8 C 0.6783(9) 0.1479(9) 0.2468(6) 0.104(3) Uani 1 1 d . . .
H8A H 0.7080 0.1819 0.3063 0.156 Uiso 1 1 calc R . .
H8B H 0.7564 0.1646 0.1780 0.156 Uiso 1 1 calc R . .
H8C H 0.6797 0.0552 0.2526 0.156 Uiso 1 1 calc R . .
C9 C 0.1354(7) 0.3604(5) 1.0322(4) 0.0398(13) Uani 1 1 d . . .
C10 C 0.1230(6) 0.4436(5) 1.2156(4) 0.0396(13) Uani 1 1 d . . .
C11 C 0.0058(7) 0.3755(6) 1.2810(4) 0.0483(14) Uani 1 1 d . . .
H11 H -0.0396 0.3160 1.2499 0.058 Uiso 1 1 calc R . .
C12 C -0.0429(7) 0.3976(5) 1.3941(4) 0.0454(14) Uani 1 1 d . . .
H12 H -0.1222 0.3528 1.4396 0.054 Uiso 1 1 calc R . .
C13 C 0.0256(6) 0.4853(5) 1.4393(4) 0.0345(12) Uani 1 1 d . . .
N2 N 0.1376(6) 0.5534(5) 1.3771(3) 0.0472(12) Uani 1 1 d . . .
C14 C 0.1838(7) 0.5310(5) 1.2681(4) 0.0466(14) Uani 1 1 d . . .
H14 H 0.2626 0.5777 1.2243 0.056 Uiso 1 1 calc R . .
O2 O 0.3851(6) -0.3520(4) 0.0256(3) 0.0624(12) Uani 1 1 d . . .
C15 C 0.2848(8) -0.2528(7) 0.0347(5) 0.0567(17) Uani 1 1 d . . .
H15 H 0.1926 -0.2590 0.0133 0.068 Uiso 1 1 calc R . .
N3 N 0.2961(6) -0.1370(5) 0.0725(4) 0.0575(13) Uani 1 1 d . . .
C16 C 0.4434(9) -0.1252(7) 0.1030(6) 0.085(2) Uani 1 1 d . . .
H16A H 0.4457 -0.1793 0.1637 0.127 Uiso 1 1 calc R . .
H16B H 0.4403 -0.0356 0.1241 0.127 Uiso 1 1 calc R . .
H16C H 0.5409 -0.1531 0.0413 0.127 Uiso 1 1 calc R . .
C17 C 0.1691(10) -0.0263(8) 0.0832(7) 0.095(3) Uani 1 1 d . . .
H17A H 0.0804 -0.0527 0.0623 0.143 Uiso 1 1 calc R . .
H17B H 0.2142 0.0404 0.0362 0.143 Uiso 1 1 calc R . .
H17C H 0.1275 0.0075 0.1582 0.143 Uiso 1 1 calc R . .

loop_
_atom_site_aniso_label
_atom_site_aniso_U_11
_atom_site_aniso_U_22
_atom_site_aniso_U_33
_atom_site_aniso_U_23
_atom_site_aniso_U_13
_atom_site_aniso_U_12
S1 0.0555(9) 0.0542(9) 0.0241(7) -0.0007(6) -0.0081(6) -0.0230(7)
S2 0.0629(10) 0.0640(10) 0.0280(7) 0.0004(6) -0.0064(7) -0.0297(8)
S3 0.0647(10) 0.0634(10) 0.0305(7) 0.0001(7) -0.0091(7) -0.0286(8)
S4 0.0657(11) 0.0557(9) 0.0278(7) 0.0009(6) -0.0077(7) -0.0233(8)
S5 0.0805(12) 0.0683(11) 0.0472(9) -0.0086(8) -0.0264(8) -0.0239(9)
S6 0.0752(12) 0.0733(11) 0.0252(7) -0.0001(7) -0.0073(7) -0.0160(9)
O1 0.056(3) 0.064(3) 0.0300(19) -0.0020(18) -0.0094(18) -0.023(2)
N1 0.051(3) 0.059(3) 0.021(2) -0.001(2) -0.008(2) -0.020(2)
C1 0.042(3) 0.035(3) 0.025(3) 0.005(2) -0.010(2) -0.004(2)
C2 0.051(3) 0.048(3) 0.022(3) -0.008(2) -0.009(2) -0.009(3)
C3 0.046(3) 0.035(3) 0.029(3) 0.003(2) -0.005(2) -0.011(2)
C4 0.042(3) 0.053(3) 0.024(3) 0.000(2) -0.012(2) -0.004(3)
C5 0.049(3) 0.049(3) 0.033(3) -0.010(2) -0.014(3) -0.001(3)
C6 0.049(4) 0.057(4) 0.032(3) -0.008(3) -0.009(3) -0.017(3)
C7 0.094(6) 0.061(5) 0.102(6) -0.006(4) -0.029(5) -0.019(4)
C8 0.076(6) 0.151(8) 0.053(5) -0.006(5) 0.007(4) 0.016(5)
C9 0.041(3) 0.049(3) 0.024(3) 0.000(2) -0.003(2) -0.006(3)
C10 0.041(3) 0.045(3) 0.032(3) 0.003(2) -0.011(2) -0.008(3)
C11 0.061(4) 0.058(4) 0.029(3) -0.001(3) -0.011(3) -0.025(3)
C12 0.052(4) 0.059(4) 0.020(3) 0.000(2) 0.002(2) -0.026(3)
C13 0.039(3) 0.028(3) 0.032(3) -0.003(2) -0.006(2) -0.002(2)
N2 0.053(3) 0.064(3) 0.028(2) -0.002(2) -0.012(2) -0.022(3)
C14 0.052(4) 0.062(4) 0.030(3) 0.008(3) -0.007(3) -0.035(3)
O2 0.085(3) 0.054(3) 0.053(3) -0.002(2) -0.024(2) -0.018(3)
C15 0.057(4) 0.081(5) 0.041(3) 0.012(3) -0.021(3) -0.028(4)
N3 0.053(3) 0.057(3) 0.062(3) -0.006(3) -0.022(3) 0.004(3)
C16 0.084(6) 0.075(5) 0.104(6) -0.019(4) -0.047(5) -0.005(4)
C17 0.093(6) 0.087(6) 0.107(6) 0.000(5) -0.048(5) 0.020(5)

loop_
_atom_type_symbol
_atom_type_description
_atom_type_scat_dispersion_real
_atom_type_scat_dispersion_imag
_atom_type_scat_source
C C 0.0033 0.0016 'International Tables Vol C Tables 4.2.6.8 and 6.1.1.4'
H H 0.0000 0.0000 'International Tables Vol C Tables 4.2.6.8 and 6.1.1.4'
N N 0.0061 0.0033 'International Tables Vol C Tables 4.2.6.8 and 6.1.1.4'
O O 0.0106 0.0060 'International Tables Vol C Tables 4.2.6.8 and 6.1.1.4'
S S 0.1246 0.1234 'International Tables Vol C Tables 4.2.6.8 and 6.1.1.4'

loop_
_geom_angle_atom_site_label_1
_geom_angle_atom_site_label_2
_geom_angle_atom_site_label_3
_geom_angle
_geom_angle_site_symmetry_1
_geom_angle_site_symmetry_3
_geom_angle_publ_flag
C3 S1 C1 94.7(2) . . ?
C2 S2 C3 94.5(2) . . ?
C4 S3 C5 96.0(2) . . ?
C6 S4 C4 95.4(2) . . ?
C5 S5 C7 100.9(3) . . ?
C6 S6 C8 99.8(3) . . ?
C9 O1 C11 85.0(3) . . ?
C9 O1 C15 128.0(3) . 2_556 ?
C11 O1 C15 126.6(2) . 2_556 ?
C9 N1 C10 127.9(4) . . ?
C2 C1 C9 130.0(5) . . ?
C2 C1 S1 116.1(4) . . ?
C9 C1 S1 113.9(4) . . ?
C1 C2 S2 119.8(4) . . ?
C4 C3 S1 123.6(4) . . ?
C4 C3 S2 121.4(4) . . ?
S1 C3 S2 114.9(3) . . ?
C3 C4 S3 123.0(4) . . ?
C3 C4 S4 122.7(4) . . ?
S3 C4 S4 114.2(3) . . ?
C6 C5 S5 126.5(4) . . ?
C6 C5 S3 115.9(4) . . ?
S5 C5 S3 117.5(3) . . ?
C5 C6 S6 125.1(4) . . ?
C5 C6 S4 117.9(4) . . ?
S6 C6 S4 117.0(3) . . ?
O1 C9 N1 124.7(4) . . ?
O1 C9 C1 119.2(4) . . ?
N1 C9 C1 116.0(5) . . ?
C11 C10 C14 117.2(5) . . ?
C11 C10 N1 125.0(5) . . ?
C14 C10 N1 117.8(4) . . ?
C10 C11 C12 118.6(5) . . ?
C10 C11 O1 77.3(3) . . ?
C12 C11 O1 164.0(4) . . ?
C13 C12 C11 120.2(5) . . ?
N2 C13 C12 122.0(4) . . ?
N2 C13 C13 115.7(5) . 2_568 ?
C12 C13 C13 122.2(6) . 2_568 ?
C13 N2 C14 117.2(4) . . ?
C13 N2 C12 63.4(3) . 2_568 ?
C14 N2 C12 179.4(4) . 2_568 ?
N2 C14 C10 124.7(5) . . ?
C15 O2 N1 105.5(4) . 1_544 ?
C15 O2 C2 107.5(4) . 1_544 ?
N1 O2 C2 56.83(13) 1_544 1_544 ?
C15 O2 C14 95.6(4) . 1_544 ?
N1 O2 C14 43.59(12) 1_544 1_544 ?
C2 O2 C14 100.38(17) 1_544 1_544 ?
O2 C15 N3 125.4(6) . . ?
C15 N3 C17 121.4(6) . . ?
C15 N3 C16 117.7(5) . . ?
C17 N3 C16 120.9(6) . . ?

loop_
_geom_bond_atom_site_label_1
_geom_bond_atom_site_label_2
_geom_bond_distance
_geom_bond_site_symmetry_2
_geom_bond_publ_flag
S1 C3 1.755(5) . ?
S1 C1 1.762(5) . ?
S2 C2 1.711(5) . ?
S2 C3 1.763(5) . ?
S3 C4 1.751(5) . ?
S3 C5 1.769(5) . ?
S4 C6 1.754(5) . ?
S4 C4 1.758(5) . ?
S5 C5 1.727(5) . ?
S5 C7 1.793(7) . ?
S6 C6 1.749(5) . ?
S6 C8 1.773(8) . ?
O1 C9 1.219(6) . ?
O1 C11 2.876(6) . ?
O1 C15 3.414(7) 2_556 ?
N1 C9 1.339(6) . ?
N1 C10 1.409(6) . ?
C1 C2 1.340(7) . ?
C1 C9 1.482(6) . ?
C3 C4 1.339(6) . ?
C5 C6 1.353(7) . ?
C10 C11 1.377(7) . ?
C10 C14 1.383(7) . ?
C11 C12 1.385(7) . ?
C12 C13 1.373(7) . ?
C13 N2 1.334(6) . ?
C13 C13 1.496(9) 2_568 ?
N2 C14 1.337(6) . ?
N2 C12 2.809(6) 2_568 ?
O2 C15 1.217(7) . ?
O2 N1 3.004(6) 1_544 ?
O2 C2 3.161(6) 1_544 ?
O2 C14 3.369(6) 1_544 ?
C15 N3 1.322(8) . ?
N3 C17 1.433(8) . ?
N3 C16 1.462(8) . ?

loop_
_geom_torsion_atom_site_label_1
_geom_torsion_atom_site_label_2
_geom_torsion_atom_site_label_3
_geom_torsion_atom_site_label_4
_geom_torsion
_geom_torsion_site_symmetry_1
_geom_torsion_site_symmetry_2
_geom_torsion_site_symmetry_3
_geom_torsion_site_symmetry_4
_geom_torsion_publ_flag
S1 C1 C9 O1 -4.0(7) . . . . ?
C2 C1 C9 O1 176.7(5) . . . . ?
C1 C9 N1 C10 177.4(5) . . . . ?
O1 C9 N1 C10 -3.7(9) . . . . ?
C9 N1 C10 C11 3.2(9) . . . . ?
C9 N1 C10 C14 -175.8(6) . . . . ?
